data_4311410
loop_
_publ_author_name
'Xavier F. Le Goff'
'St\'ephanie Willemin'
'Claude Coulon'
'Joulia Larionova'
'Bruno Donnadieu'
'Rodolphe Cl\'erac'

_publ_contact_author
;
    rodolphe clerac
;
_publ_contact_author_email ' clerac@crpp-bordeaux.cnrs.fr '
_publ_contact_author_fax ' 05 56 84 56 00 '
_publ_contact_author_phone ' 05 56 84 56 50 '
_publ_section_title
;
 [NH4]2Mn3(H2O)4[Mo(CN)7]2.4H2O: Tuning Dimensionality and Ferrimagnetic
 Ordering Temperature by Cation Substitution
;
_journal_name_full 'Inorganic Chemistry'
_journal_page_first 4784
_journal_page_last 4786
_journal_paper_doi 10.1021/ic049513n
_journal_volume 43
_journal_year 2004
_chemical_formula_moiety 'C14 H24 Mn3 Mo2 N16 O8'
_chemical_formula_sum 'C14 H24 Mn3 Mo2 N16 O8'
_chemical_formula_weight 901.19
_chemical_name_common catena-[(NH4)2Mn3(H2O)4[Mo(CN)7]2]4H2O
_space_group_IT_number 15
_symmetry_cell_setting monoclinic
_symmetry_space_group_name_Hall '-C 2yc'
_symmetry_space_group_name_H-M 'C 1 2/c 1'
_atom_sites_solution_hydrogens geom
_atom_sites_solution_primary direct
_atom_sites_solution_secondary difmap
_audit_creation_method 'Bruker SHELXTL'
_cell_angle_alpha 90.00
_cell_angle_beta 105.92(3)
_cell_angle_gamma 90.00
_cell_formula_units_Z 4
_cell_length_a 29.025(6)
_cell_length_b 7.1860(14)
_cell_length_c 15.743(3)
_cell_measurement_temperature 150.0(1)
_cell_volume 3157.6(12)
_computing_cell_refinement 'HKL Scalepack'
_computing_data_collection 'Collect (Nonius BV, 1997-2000)'
_computing_data_reduction 'HKL Denzo and Scalepack'
_computing_molecular_graphics 'Bruker SHELXTL'
_computing_publication_material 'Bruker SHELXTL'
_computing_structure_refinement 'SHELXL-97 (Sheldrick, 1997)'
_computing_structure_solution 'SHELXS-97 (Sheldrick, 1990)'
_diffrn_ambient_temperature 150.0(1)
_diffrn_detector_area_resol_mean 9
_diffrn_measured_fraction_theta_full 0.996
_diffrn_measured_fraction_theta_max 0.996
_diffrn_measurement_device_type KappaCCD
_diffrn_measurement_method 'phi and omega scans'
_diffrn_radiation_monochromator 'horizontally mounted graphite crystal'
_diffrn_radiation_source 'fine-focus sealed tube'
_diffrn_radiation_type 'Mo K\a'
_diffrn_radiation_wavelength 0.71073
_diffrn_reflns_av_R_equivalents 0.0216
_diffrn_reflns_av_sigmaI/netI 0.0349
_diffrn_reflns_limit_h_max 46
_diffrn_reflns_limit_h_min -46
_diffrn_reflns_limit_k_max 11
_diffrn_reflns_limit_k_min -9
_diffrn_reflns_limit_l_max 25
_diffrn_reflns_limit_l_min -25
_diffrn_reflns_number 12705
_diffrn_reflns_theta_full 34.98
_diffrn_reflns_theta_max 34.98
_diffrn_reflns_theta_min 3.14
_exptl_absorpt_coefficient_mu 2.003
_exptl_absorpt_correction_T_max 0.647
_exptl_absorpt_correction_T_min 0.563
_exptl_absorpt_correction_type numerical
_exptl_absorpt_process_details Scalepack
_exptl_crystal_colour black
_exptl_crystal_density_diffrn 1.896
_exptl_crystal_density_meas ?
_exptl_crystal_density_method .
_exptl_crystal_description parallelepiped
_exptl_crystal_F_000 1772
_exptl_crystal_size_max 0.35
_exptl_crystal_size_mid 0.24
_exptl_crystal_size_min 0.22
_refine_diff_density_max 1.763
_refine_diff_density_min -1.356
_refine_diff_density_rms 0.120
_refine_ls_extinction_method none
_refine_ls_goodness_of_fit_ref 1.079
_refine_ls_hydrogen_treatment mixed
_refine_ls_matrix_type full
_refine_ls_number_parameters 232
_refine_ls_number_reflns 6906
_refine_ls_number_restraints 12
_refine_ls_restrained_S_all 1.079
_refine_ls_R_factor_all 0.0403
_refine_ls_R_factor_gt 0.0315
_refine_ls_shift/su_max 0.003
_refine_ls_shift/su_mean 0.000
_refine_ls_structure_factor_coef Fsqd
_refine_ls_weighting_details 'calc w=1/[\s^2^(Fo^2^)+(0.0283P)^2^+7.9453P] where P=(Fo^2^+2Fc^2^)/3'
_refine_ls_weighting_scheme calc
_refine_ls_wR_factor_gt 0.0807
_refine_ls_wR_factor_ref 0.0852
_reflns_number_gt 5850
_reflns_number_total 6906
_reflns_threshold_expression >2sigma(I)
_cod_data_source_file ic049513nsi20040414_040815.cif
_cod_data_source_block ep3c2x
_cod_depositor_comments
;
The following automatic conversions were performed:
'_symmetry_cell_setting' value 'Monoclinic' changed to 'monoclinic'
according to '/home/saulius/struct/CIF-dictionaries/cif_core.dic'
dictionary named 'cif_core.dic' version 2.4.1 from
2010-06-29.

'_exptl_absorpt_correction_type' value 'Numerical' changed to
'numerical' according to
'/home/saulius/struct/CIF-dictionaries/cif_core.dic' dictionary named
'cif_core.dic' version 2.4.1 from 2010-06-29.

Automatic conversion script
Id: cif_fix_enum 1527 2010-12-29 10:47:43Z saulius 
;
_cod_original_cell_volume 3157.6(11)
_cod_database_code 4311410

loop_
_symmetry_equiv_pos_as_xyz
'x, y, z'
'-x, y, -z+1/2'
'x+1/2, y+1/2, z'
'-x+1/2, y+1/2, -z+1/2'
'-x, -y, -z'
'x, -y, z-1/2'
'-x+1/2, -y+1/2, -z'
'x+1/2, -y+1/2, z-1/2'

loop_
_atom_site_label
_atom_site_type_symbol
_atom_site_fract_x
_atom_site_fract_y
_atom_site_fract_z
_atom_site_U_iso_or_equiv
_atom_site_adp_type
_atom_site_occupancy
_atom_site_symmetry_multiplicity
_atom_site_calc_flag
_atom_site_refinement_flags
_atom_site_disorder_assembly
_atom_site_disorder_group
Mo1 Mo 0.143393(5) 0.487846(18) 0.076188(9) 0.01246(4) Uani 1 1 d . . .
Mn1 Mn 0.163939(10) 1.00179(3) -0.166394(17) 0.01341(6) Uani 1 1 d . . .
Mn2 Mn 0.0000 1.0000 0.0000 0.01570(8) Uani 1 2 d S . .
O1 O -0.01240(7) 0.9190(2) 0.12934(11) 0.0302(3) Uani 1 1 d D . .
H1 H -0.0352(10) 0.963(4) 0.147(2) 0.045 Uiso 1 1 d D . .
H2 H -0.0155(12) 0.801(3) 0.130(2) 0.045 Uiso 1 1 d D . .
O2 O 0.08563(5) 0.9245(2) -0.22280(10) 0.0253(3) Uani 1 1 d D . .
H3 H 0.0808(12) 0.969(4) -0.2733(13) 0.038 Uiso 1 1 d D . .
H4 H 0.0841(11) 0.806(2) -0.224(2) 0.038 Uiso 1 1 d D . .
N1 N 0.16705(7) 0.8020(3) -0.06039(13) 0.0289(4) Uani 1 1 d . . .
N2 N 0.24058(6) 1.0638(3) -0.09719(13) 0.0278(4) Uani 1 1 d . . .
N3 N 0.05767(6) 1.1879(3) 0.07083(13) 0.0262(3) Uani 1 1 d . . .
N4 N 0.16942(8) 1.1863(3) -0.27165(14) 0.0353(4) Uani 1 1 d . . .
N5 N 0.13998(7) 1.2301(3) -0.09863(13) 0.0302(4) Uani 1 1 d . . .
N6 N 0.04878(6) 0.7594(2) 0.01444(13) 0.0256(3) Uani 1 1 d . . .
N7 N 0.18392(7) 0.7689(3) -0.24625(13) 0.0307(4) Uani 1 1 d . . .
C1 C 0.15878(7) 0.6948(3) -0.01221(12) 0.0200(3) Uani 1 1 d . . .
C2 C 0.21887(6) 0.4525(3) 0.08983(12) 0.0196(3) Uani 1 1 d . . .
C3 C 0.08753(6) 0.2970(3) 0.07512(12) 0.0195(3) Uani 1 1 d . . .
C4 C 0.16095(7) 0.6984(3) 0.17519(13) 0.0217(3) Uani 1 1 d . . .
C5 C 0.13985(7) 0.3179(3) -0.03687(13) 0.0211(3) Uani 1 1 d . . .
C6 C 0.08036(6) 0.6560(3) 0.03399(13) 0.0199(3) Uani 1 1 d . . .
C7 C 0.16912(7) 0.3152(3) 0.18847(13) 0.0214(3) Uani 1 1 d . . .
OW1 O -0.00676(7) 0.5317(3) 0.13790(12) 0.0321(3) Uani 1 1 d D . .
H11 H 0.0216(8) 0.509(4) 0.174(2) 0.048 Uiso 1 1 d D . .
H12 H -0.0267(12) 0.506(4) 0.171(2) 0.048 Uiso 1 1 d D . .
OW2 O 0.07443(6) 0.5436(3) -0.22356(13) 0.0346(4) Uani 1 1 d D . .
H21 H 0.0628(14) 0.511(4) -0.181(2) 0.052 Uiso 1 1 d D . .
H22 H 0.0978(10) 0.465(4) -0.207(2) 0.052 Uiso 1 1 d D . .
NW3 N 0.25365(11) 0.5041(3) -0.12001(17) 0.0376(5) Uani 1 1 d D . .
H31 H 0.2293(10) 0.575(5) -0.143(2) 0.056 Uiso 1 1 d D . .
H32 H 0.2335(11) 0.420(4) -0.126(2) 0.056 Uiso 1 1 d D . .
H33 H 0.2763(12) 0.498(4) -0.147(3) 0.056 Uiso 1 1 d D . .
H34 H 0.2641(15) 0.523(5) -0.0642(13) 0.056 Uiso 1 1 d D . .

loop_
_atom_site_aniso_label
_atom_site_aniso_U_11
_atom_site_aniso_U_22
_atom_site_aniso_U_33
_atom_site_aniso_U_23
_atom_site_aniso_U_13
_atom_site_aniso_U_12
Mo1 0.01172(6) 0.01156(7) 0.01387(7) 0.00017(4) 0.00312(4) -0.00138(4)
Mn1 0.01545(11) 0.01209(11) 0.01276(11) 0.00013(8) 0.00398(8) -0.00011(8)
Mn2 0.01161(14) 0.01354(16) 0.02045(17) 0.00219(12) 0.00184(12) -0.00070(11)
O1 0.0389(9) 0.0240(7) 0.0325(8) 0.0042(6) 0.0182(7) 0.0023(6)
O2 0.0235(6) 0.0263(7) 0.0238(7) -0.0024(6) 0.0025(5) -0.0042(6)
N1 0.0302(9) 0.0283(9) 0.0290(9) 0.0107(7) 0.0093(7) -0.0011(7)
N2 0.0171(7) 0.0341(9) 0.0309(9) 0.0027(7) 0.0043(6) -0.0001(7)
N3 0.0195(7) 0.0241(8) 0.0333(9) 0.0001(7) 0.0042(6) -0.0056(6)
N4 0.0451(11) 0.0311(10) 0.0301(9) 0.0126(8) 0.0111(8) 0.0026(8)
N5 0.0299(9) 0.0287(9) 0.0323(9) -0.0098(7) 0.0088(7) 0.0030(7)
N6 0.0193(7) 0.0233(8) 0.0337(9) 0.0027(7) 0.0066(6) 0.0028(6)
N7 0.0286(8) 0.0319(9) 0.0296(9) -0.0126(7) 0.0042(7) 0.0049(7)
C1 0.0202(8) 0.0180(8) 0.0217(8) 0.0022(6) 0.0055(6) 0.0010(6)
C2 0.0167(7) 0.0225(8) 0.0187(7) 0.0016(6) 0.0036(6) -0.0013(6)
C3 0.0149(7) 0.0206(8) 0.0220(8) 0.0010(6) 0.0033(6) -0.0017(6)
C4 0.0243(8) 0.0210(8) 0.0198(8) -0.0013(6) 0.0059(6) 0.0009(7)
C5 0.0193(7) 0.0192(8) 0.0256(8) -0.0016(6) 0.0073(6) 0.0001(6)
C6 0.0167(7) 0.0183(7) 0.0240(8) 0.0001(6) 0.0043(6) -0.0006(6)
C7 0.0188(7) 0.0208(8) 0.0237(8) 0.0036(6) 0.0045(6) -0.0049(6)
OW1 0.0330(8) 0.0340(8) 0.0291(8) 0.0032(6) 0.0082(7) -0.0001(7)
OW2 0.0268(8) 0.0355(9) 0.0390(9) 0.0062(7) 0.0049(7) -0.0050(7)
NW3 0.0441(13) 0.0281(11) 0.0389(12) 0.0035(8) 0.0086(10) 0.0056(8)

loop_
_atom_type_symbol
_atom_type_description
_atom_type_scat_dispersion_real
_atom_type_scat_dispersion_imag
_atom_type_scat_source
C C 0.0033 0.0016 'International Tables Vol C Tables 4.2.6.8 and 6.1.1.4'
H H 0.0000 0.0000 'International Tables Vol C Tables 4.2.6.8 and 6.1.1.4'
N N 0.0061 0.0033 'International Tables Vol C Tables 4.2.6.8 and 6.1.1.4'
O O 0.0106 0.0060 'International Tables Vol C Tables 4.2.6.8 and 6.1.1.4'
Mn Mn 0.3368 0.7283 'International Tables Vol C Tables 4.2.6.8 and 6.1.1.4'
Mo Mo -1.6832 0.6857 'International Tables Vol C Tables 4.2.6.8 and 6.1.1.4'

loop_
_geom_angle_atom_site_label_1
_geom_angle_atom_site_label_2
_geom_angle_atom_site_label_3
_geom_angle
_geom_angle_site_symmetry_1
_geom_angle_site_symmetry_3
_geom_angle_publ_flag
C3 Mo1 C7 73.85(7) . . ?
C3 Mo1 C4 119.59(8) . . ?
C7 Mo1 C4 81.19(8) . . ?
C3 Mo1 C5 76.22(8) . . ?
C7 Mo1 C5 106.57(8) . . ?
C4 Mo1 C5 164.10(8) . . ?
C3 Mo1 C6 77.06(7) . . ?
C7 Mo1 C6 131.65(8) . . ?
C4 Mo1 C6 80.72(8) . . ?
C5 Mo1 C6 102.85(8) . . ?
C3 Mo1 C2 132.72(7) . . ?
C7 Mo1 C2 74.47(8) . . ?
C4 Mo1 C2 88.75(8) . . ?
C5 Mo1 C2 80.28(8) . . ?
C6 Mo1 C2 148.83(7) . . ?
C3 Mo1 C1 136.99(7) . . ?
C7 Mo1 C1 148.20(7) . . ?
C4 Mo1 C1 86.12(8) . . ?
C5 Mo1 C1 80.14(8) . . ?
C6 Mo1 C1 73.87(7) . . ?
C2 Mo1 C1 76.23(7) . . ?
N4 Mn1 N5 90.79(9) . . ?
N4 Mn1 N1 172.91(8) . . ?
N5 Mn1 N1 94.18(8) . . ?
N4 Mn1 N2 88.78(8) . . ?
N5 Mn1 N2 91.13(8) . . ?
N1 Mn1 N2 86.08(8) . . ?
N4 Mn1 N7 86.78(9) . . ?
N5 Mn1 N7 175.48(7) . . ?
N1 Mn1 N7 88.58(8) . . ?
N2 Mn1 N7 92.62(7) . . ?
N4 Mn1 O2 97.27(8) . . ?
N5 Mn1 O2 87.47(7) . . ?
N1 Mn1 O2 88.00(7) . . ?
N2 Mn1 O2 173.81(7) . . ?
N7 Mn1 O2 89.05(7) . . ?
N3 Mn2 N3 180.00(7) 5_575 . ?
N3 Mn2 N6 92.93(7) 5_575 5_575 ?
N3 Mn2 N6 87.07(7) . 5_575 ?
N3 Mn2 N6 87.07(7) 5_575 . ?
N3 Mn2 N6 92.93(7) . . ?
N6 Mn2 N6 180.0 5_575 . ?
N3 Mn2 O1 90.66(7) 5_575 . ?
N3 Mn2 O1 89.34(7) . . ?
N6 Mn2 O1 92.22(7) 5_575 . ?
N6 Mn2 O1 87.78(7) . . ?
N3 Mn2 O1 89.34(7) 5_575 5_575 ?
N3 Mn2 O1 90.66(7) . 5_575 ?
N6 Mn2 O1 87.78(7) 5_575 5_575 ?
N6 Mn2 O1 92.22(7) . 5_575 ?
O1 Mn2 O1 180.00(8) . 5_575 ?
Mn2 O1 H1 122(2) . . ?
Mn2 O1 H2 108(2) . . ?
H1 O1 H2 106(3) . . ?
Mn1 O2 H3 100(2) . . ?
Mn1 O2 H4 107(2) . . ?
H3 O2 H4 111(3) . . ?
C1 N1 Mn1 166.04(17) . . ?
C2 N2 Mn1 151.31(18) 7_565 . ?
C3 N3 Mn2 154.00(17) 1_565 . ?
C4 N4 Mn1 161.7(2) 6_575 . ?
C5 N5 Mn1 153.81(18) 1_565 . ?
C6 N6 Mn2 166.43(17) . . ?
C7 N7 Mn1 141.56(16) 6_565 . ?
N1 C1 Mo1 178.59(19) . . ?
N2 C2 Mo1 179.07(19) 7_565 . ?
N3 C3 Mo1 176.29(18) 1_545 . ?
N4 C4 Mo1 178.49(19) 6_576 . ?
N5 C5 Mo1 176.56(18) 1_545 . ?
N6 C6 Mo1 174.16(17) . . ?
N7 C7 Mo1 175.33(19) 6_566 . ?
H11 OW1 H12 103(3) . . ?
H21 OW2 H22 92(3) . . ?
H31 NW3 H32 85(4) . . ?
H31 NW3 H33 117(4) . . ?
H32 NW3 H33 121(4) . . ?
H31 NW3 H34 110(4) . . ?
H32 NW3 H34 105(3) . . ?
H33 NW3 H34 114(4) . . ?

loop_
_geom_bond_atom_site_label_1
_geom_bond_atom_site_label_2
_geom_bond_distance
_geom_bond_site_symmetry_2
_geom_bond_publ_flag
Mo1 C3 2.1200(18) . ?
Mo1 C7 2.1209(19) . ?
Mo1 C4 2.131(2) . ?
Mo1 C5 2.138(2) . ?
Mo1 C6 2.1406(19) . ?
Mo1 C2 2.1569(19) . ?
Mo1 C1 2.1655(19) . ?
Mn1 N4 2.162(2) . ?
Mn1 N5 2.1726(19) . ?
Mn1 N1 2.1844(18) . ?
Mn1 N2 2.2371(19) . ?
Mn1 N7 2.2622(19) . ?
Mn1 O2 2.2705(16) . ?
Mn2 N3 2.2011(17) 5_575 ?
Mn2 N3 2.2011(17) . ?
Mn2 N6 2.2065(18) 5_575 ?
Mn2 N6 2.2065(18) . ?
Mn2 O1 2.2398(17) . ?
Mn2 O1 2.2398(17) 5_575 ?
O1 H1 0.845(18) . ?
O1 H2 0.850(18) . ?
O2 H3 0.832(17) . ?
O2 H4 0.850(17) . ?
N1 C1 1.151(3) . ?
N2 C2 1.156(2) 7_565 ?
N3 C3 1.157(2) 1_565 ?
N4 C4 1.155(3) 6_575 ?
N5 C5 1.160(3) 1_565 ?
N6 C6 1.154(2) . ?
N7 C7 1.168(3) 6_565 ?
C2 N2 1.156(2) 7_565 ?
C3 N3 1.157(2) 1_545 ?
C4 N4 1.155(3) 6_576 ?
C5 N5 1.160(3) 1_545 ?
C7 N7 1.168(3) 6_566 ?
OW1 H11 0.880(18) . ?
OW1 H12 0.896(18) . ?
OW2 H21 0.868(18) . ?
OW2 H22 0.866(18) . ?
NW3 H31 0.867(18) . ?
NW3 H32 0.830(18) . ?
NW3 H33 0.881(19) . ?
NW3 H34 0.858(18) . ?
